data_7054461
loop_
_publ_author_name
'Liu, Jia-min'
'Wang, Lu'
'Yu, Kai'
'Su, Zhan-hua'
'Wang, Chun-xiao'
'Wang, Chun-mei'
'Zhou, Bai-bin'

_publ_section_title
;
 Synthesis, crystal structure and properties of sandwich type compounds
 based on {AsW9} and a hexa-nuclear unit with three supporting
 TM--triazole complexes
;
_journal_issue 2
_journal_name_full 'New J. Chem.'
_journal_page_first 1139
_journal_paper_doi 10.1039/C4NJ01138D
_journal_volume 39
_journal_year 2015
_chemical_formula_moiety 'C6 H37 As2 Mn3 N9 Na9 O78.5 W18'
_chemical_formula_sum 'C6 H37 As2 Mn3 N9 Na9 O78.5 W18'
_chemical_formula_weight 5322.10
_chemical_name_systematic
; 
 ? 
;
_space_group_IT_number 176
_symmetry_cell_setting hexagonal
_symmetry_space_group_name_Hall '-P 6c'
_symmetry_space_group_name_H-M 'P 63/m'
_atom_sites_solution_hydrogens geom
_atom_sites_solution_primary direct
_atom_sites_solution_secondary difmap
_audit_creation_method SHELXL-97
_cell_angle_alpha 90.00
_cell_angle_beta 90.00
_cell_angle_gamma 120.00
_cell_formula_units_Z 2
_cell_length_a 13.9494(8)
_cell_length_b 13.9494(8)
_cell_length_c 33.760(4)
_cell_measurement_reflns_used 7098
_cell_measurement_temperature 296(2)
_cell_measurement_theta_max 27.87
_cell_measurement_theta_min 2.41
_cell_volume 5689.1(8)
_computing_cell_refinement 'Bruker SMART'
_computing_data_collection 'Bruker SMART'
_computing_data_reduction 'Bruker SAINT'
_computing_molecular_graphics 'Bruker SHELXTL'
_computing_publication_material 'Bruker SHELXTL'
_computing_structure_refinement 'SHELXL-97 (Sheldrick, 1997)'
_computing_structure_solution 'SHELXS-97 (Sheldrick, 1990)'
_diffrn_ambient_temperature 296(2)
_diffrn_measured_fraction_theta_full 0.999
_diffrn_measured_fraction_theta_max 0.999
_diffrn_measurement_device_type 'CCD area detector'
_diffrn_measurement_method 'phi and omega scans'
_diffrn_radiation_monochromator graphite
_diffrn_radiation_source 'fine-focus sealed tube'
_diffrn_radiation_type MoK\a
_diffrn_radiation_wavelength 0.71073
_diffrn_reflns_av_R_equivalents 0.0861
_diffrn_reflns_av_unetI/netI 0.0466
_diffrn_reflns_limit_h_max 17
_diffrn_reflns_limit_h_min -18
_diffrn_reflns_limit_k_max 18
_diffrn_reflns_limit_k_min -11
_diffrn_reflns_limit_l_max 45
_diffrn_reflns_limit_l_min -44
_diffrn_reflns_number 40694
_diffrn_reflns_theta_full 28.32
_diffrn_reflns_theta_max 28.32
_diffrn_reflns_theta_min 2.41
_exptl_absorpt_coefficient_mu 19.130
_exptl_absorpt_correction_T_max 0.0501
_exptl_absorpt_correction_T_min 0.0392
_exptl_absorpt_correction_type multi-scan
_exptl_absorpt_process_details 'Higashi, T. (1995). Program for Absorption Correction. Rigaku Corporation, Tokyo, Japan.'
_exptl_crystal_colour yellow
_exptl_crystal_density_diffrn 3.107
_exptl_crystal_density_meas 0
_exptl_crystal_density_method 'not measured'
_exptl_crystal_description block
_exptl_crystal_F_000 4672.0
_exptl_crystal_size_max 0.28
_exptl_crystal_size_mid 0.20
_exptl_crystal_size_min 0.20
_platon_squeeze_details ' ? '
_refine_diff_density_max 2.325
_refine_diff_density_min -1.341
_refine_diff_density_rms 0.248
_refine_ls_extinction_coef 0.00007(2)
_refine_ls_extinction_expression Fc^*^=kFc[1+0.001xFc^2^\l^3^/sin(2\q)]^-1/4^
_refine_ls_extinction_method SHELXL
_refine_ls_goodness_of_fit_ref 1.045
_refine_ls_hydrogen_treatment constr
_refine_ls_matrix_type full
_refine_ls_number_parameters 187
_refine_ls_number_reflns 4819
_refine_ls_number_restraints 28
_refine_ls_restrained_S_all 1.043
_refine_ls_R_factor_all 0.0682
_refine_ls_R_factor_gt 0.0433
_refine_ls_shift/su_max 0.001
_refine_ls_shift/su_mean 0.000
_refine_ls_structure_factor_coef Fsqd
_refine_ls_weighting_details 'calc w=1/[\s^2^(Fo^2^)+(0.0942P)^2^+479.0081P] where P=(Fo^2^+2Fc^2^)/3'
_refine_ls_weighting_scheme calc
_refine_ls_wR_factor_gt 0.1012
_refine_ls_wR_factor_ref 0.1190
_reflns_number_gt 3571
_reflns_number_total 4819
_reflns_threshold_expression >2sigma(I)
_cod_data_source_file c4nj01138d2.cif
_cod_data_source_block ljm0015_0m
_cod_depositor_comments
;
The following automatic conversions were performed:

'_symmetry_cell_setting' value 'Hexagonal' changed to 'hexagonal'
according to
/usr/data/users/saulius/crontab/automatic-downloads/rss-feeds/RSC/lib/dictionaries/cif_core.dic
dictionary named 'cif_core.dic' version 2.4.2 from 2011-04-26.

Automatic conversion script
Id: cif_fix_values 2827 2014-09-09 07:05:25Z andrius 

 Adding full bibliography for 7054460--7054462.cif.
;
_cod_original_sg_symbol_H-M P6(3)/m
_cod_database_code 7054461

loop_
_symmetry_equiv_pos_as_xyz
'x, y, z'
'-y, x-y, z'
'-x+y, -x, z'
'-x, -y, z+1/2'
'y, -x+y, z+1/2'
'x-y, x, z+1/2'
'-x, -y, -z'
'y, -x+y, -z'
'x-y, x, -z'
'x, y, -z-1/2'
'-y, x-y, -z-1/2'
'-x+y, -x, -z-1/2'

loop_
_atom_site_label
_atom_site_type_symbol
_atom_site_fract_x
_atom_site_fract_y
_atom_site_fract_z
_atom_site_U_iso_or_equiv
_atom_site_adp_type
_atom_site_occupancy
_atom_site_symmetry_multiplicity
_atom_site_calc_flag
_atom_site_refinement_flags
W1 W 0.05563(7) 0.44628(7) 0.34419(2) 0.0236(2) Uani 1 1 d .
W2 W 0.12521(7) 0.73788(7) 0.34391(2) 0.0231(2) Uani 1 1 d .
W3 W 0.28068(7) 0.78758(7) 0.42738(2) 0.0260(3) Uani 1 1 d .
As1 As 0.3333 0.6667 0.33221(12) 0.0271(7) Uani 1 3 d S
Mn1 Mn 0.0847(4) 0.5901(4) 0.2500 0.0239(9) Uani 1 2 d S
N1 N -0.097(2) 0.549(3) 0.2500 0.062(10) Uani 1 2 d SD
C2 C -0.147(2) 0.535(3) 0.2834(7) 0.062(9) Uani 1 1 d D
H2 H -0.1232 0.5379 0.3092 0.074 Uiso 1 1 calc R
N2 N -0.2409(19) 0.517(3) 0.2699(10) 0.086(11) Uani 1 1 d D
H2A H -0.2962 0.5058 0.2844 0.104 Uiso 1 1 calc R
O10 O 0.2441(13) 0.5400(13) 0.3580(5) 0.0271(7) Uani 1 1 d .
O6 O 0.1055(12) 0.3384(11) 0.3400(4) 0.022(3) Uani 1 1 d .
O8 O 0.1474(13) 0.7144(13) 0.2935(4) 0.029(3) Uani 1 1 d .
O15 O 0.3605(14) 0.9272(13) 0.4026(4) 0.027(3) Uani 1 1 d .
O13 O 0.1477(14) 0.7636(14) 0.4025(5) 0.031(3) Uani 1 1 d .
O11 O 0.0648(12) 0.5854(12) 0.3569(5) 0.025(3) Uani 1 1 d .
O14 O 0.2136(15) 0.6282(14) 0.4336(4) 0.031(3) Uani 1 1 d .
O7 O 0.0906(14) 0.4865(14) 0.2938(5) 0.030(3) Uani 1 1 d U
O9 O -0.0858(13) 0.3583(14) 0.3429(5) 0.036(4) Uani 1 1 d .
O12 O 0.0054(15) 0.7455(16) 0.3420(6) 0.042(4) Uani 1 1 d .
O4 O 0.2623(16) 0.8241(17) 0.4743(5) 0.043(4) Uani 1 1 d .
Na1 Na 0.1307(10) 0.3741(10) 0.2500 0.0271(7) Uani 1 2 d SU
O1W O 1.0000 1.0000 0.3924(16) 0.066(12) Uani 1 3 d S
H1WA H 1.0120 0.9615 0.3758 0.079 Uiso 0.33 1 d PR
H1WB H 0.9802 0.9764 0.4159 0.079 Uiso 0.33 1 d PR
O3W O -0.003(3) 0.434(3) 0.5688(12) 0.043(9) Uani 0.50 1 d P
H3WA H 0.0124 0.5014 0.5664 0.052 Uiso 0.50 1 d PR
H3WB H -0.0705 0.3834 0.5710 0.052 Uiso 0.50 1 d PR
O2W O 0.149(3) 0.036(3) 0.340(2) 0.17(3) Uani 1 1 d .
H2WA H 0.1583 0.0100 0.3610 0.208 Uiso 1 1 d R
H2WB H 0.1412 0.0018 0.3178 0.208 Uiso 1 1 d R
Na2 Na 0.1595(7) 0.6150(7) 0.5221(3) 0.0271(7) Uani 1 1 d .
O5 O 0.004(5) 0.217(5) 0.2500 0.043(6) Uani 0.50 2 d SPU
H5A H -0.0403 0.1881 0.2693 0.051 Uiso 0.25 1 d PR
H5B H 0.0031 0.1777 0.2307 0.051 Uiso 0.25 1 d PR

loop_
_atom_site_aniso_label
_atom_site_aniso_U_11
_atom_site_aniso_U_22
_atom_site_aniso_U_33
_atom_site_aniso_U_23
_atom_site_aniso_U_13
_atom_site_aniso_U_12
W1 0.0231(4) 0.0251(4) 0.0194(4) 0.0023(3) 0.0019(3) 0.0097(3)
W2 0.0246(4) 0.0281(4) 0.0206(4) -0.0028(3) 0.0006(3) 0.0161(3)
W3 0.0333(5) 0.0315(5) 0.0153(4) -0.0040(3) 0.0017(3) 0.0179(4)
As1 0.0294(10) 0.0294(10) 0.0225(15) 0.000 0.000 0.0147(5)
Mn1 0.025(2) 0.028(2) 0.020(2) 0.000 0.000 0.0144(18)
N1 0.05(2) 0.05(2) 0.07(3) 0.000 0.000 0.011(17)
C2 0.050(18) 0.07(2) 0.07(2) 0.006(18) 0.025(16) 0.031(17)
N2 0.049(17) 0.08(2) 0.10(3) -0.002(19) 0.020(16) 0.007(16)
O10 0.0294(10) 0.0294(10) 0.0225(15) 0.000 0.000 0.0147(5)
O6 0.025(7) 0.013(6) 0.025(7) 0.011(5) 0.005(6) 0.007(5)
O8 0.032(8) 0.035(8) 0.022(7) -0.001(6) -0.006(6) 0.018(7)
O15 0.037(8) 0.032(8) 0.017(7) -0.004(6) -0.007(6) 0.021(7)
O13 0.038(9) 0.045(9) 0.019(7) 0.001(7) 0.007(6) 0.026(8)
O11 0.025(7) 0.020(7) 0.027(7) 0.002(6) -0.001(6) 0.010(6)
O14 0.043(9) 0.039(9) 0.010(6) -0.001(6) -0.006(6) 0.020(7)
O7 0.037(6) 0.034(6) 0.028(6) -0.004(5) -0.002(5) 0.023(5)
O9 0.021(7) 0.034(9) 0.040(10) 0.001(7) 0.002(7) 0.003(7)
O12 0.033(9) 0.052(11) 0.058(12) -0.006(9) -0.006(8) 0.034(9)
O4 0.048(11) 0.059(12) 0.029(9) -0.011(8) 0.003(8) 0.032(10)
Na1 0.0294(10) 0.0294(10) 0.0225(15) 0.000 0.000 0.0147(5)
O1W 0.042(12) 0.042(12) 0.12(4) 0.000 0.000 0.021(6)
O3W 0.04(2) 0.040(19) 0.06(2) -0.006(17) -0.006(18) 0.029(17)
O2W 0.09(2) 0.07(2) 0.39(9) -0.02(3) -0.02(4) 0.07(2)
Na2 0.0294(10) 0.0294(10) 0.0225(15) 0.000 0.000 0.0147(5)
O5 0.042(6) 0.042(6) 0.042(6) 0.000 0.000 0.021(3)

loop_
_atom_type_symbol
_atom_type_description
_atom_type_scat_dispersion_real
_atom_type_scat_dispersion_imag
_atom_type_scat_source
C C 0.0033 0.0016 'International Tables Vol C Tables 4.2.6.8 and 6.1.1.4'
H H 0.0000 0.0000 'International Tables Vol C Tables 4.2.6.8 and 6.1.1.4'
N N 0.0061 0.0033 'International Tables Vol C Tables 4.2.6.8 and 6.1.1.4'
O O 0.0106 0.0060 'International Tables Vol C Tables 4.2.6.8 and 6.1.1.4'
Na Na 0.0362 0.0249 'International Tables Vol C Tables 4.2.6.8 and 6.1.1.4'
Mn Mn 0.3368 0.7283 'International Tables Vol C Tables 4.2.6.8 and 6.1.1.4'
As As 0.0499 2.0058 'International Tables Vol C Tables 4.2.6.8 and 6.1.1.4'
W W -0.8490 6.8722 'International Tables Vol C Tables 4.2.6.8 and 6.1.1.4'

loop_
_geom_angle_atom_site_label_1
_geom_angle_atom_site_label_2
_geom_angle_atom_site_label_3
_geom_angle
_geom_angle_site_symmetry_1
_geom_angle_site_symmetry_3
O9 W1 O7 103.6(8) . .
O9 W1 O11 101.4(8) . .
O7 W1 O11 91.5(7) . .
O9 W1 O6 99.9(8) . .
O7 W1 O6 91.5(6) . .
O11 W1 O6 157.1(6) . .
O9 W1 O15 96.1(7) . 2_665
O7 W1 O15 160.3(7) . 2_665
O11 W1 O15 85.4(6) . 2_665
O6 W1 O15 84.1(6) . 2_665
O9 W1 O10 167.0(7) . .
O7 W1 O10 87.7(7) . .
O11 W1 O10 84.4(6) . .
O6 W1 O10 73.1(6) . .
O15 W1 O10 72.6(6) 2_665 .
O12 W2 O8 103.8(8) . .
O12 W2 O11 100.1(8) . .
O8 W2 O11 92.1(7) . .
O12 W2 O6 99.0(8) . 3_565
O8 W2 O6 91.9(7) . 3_565
O11 W2 O6 159.0(6) . 3_565
O12 W2 O13 95.4(8) . .
O8 W2 O13 160.8(7) . .
O11 W2 O13 85.1(7) . .
O6 W2 O13 84.4(7) 3_565 .
O12 W2 O10 167.0(8) . 3_565
O8 W2 O10 87.3(6) . 3_565
O11 W2 O10 86.0(6) . 3_565
O6 W2 O10 73.6(6) 3_565 3_565
O13 W2 O10 73.6(6) . 3_565
O12 W2 Na1 98.4(7) . 3_565
O8 W2 Na1 35.2(5) . 3_565
O11 W2 Na1 127.0(5) . 3_565
O6 W2 Na1 58.0(5) 3_565 3_565
O13 W2 Na1 141.4(5) . 3_565
O10 W2 Na1 86.7(4) 3_565 3_565
O4 W3 O15 101.5(8) . .
O4 W3 O14 101.2(8) . 3_565
O15 W3 O14 89.0(7) . 3_565
O4 W3 O13 100.4(8) . .
O15 W3 O13 90.4(7) . .
O14 W3 O13 158.0(6) 3_565 .
O4 W3 O14 100.4(8) . .
O15 W3 O14 157.8(6) . .
O14 W3 O14 83.7(10) 3_565 .
O13 W3 O14 88.7(7) . .
O4 W3 O10 170.8(8) . 3_565
O15 W3 O10 72.5(6) . 3_565
O14 W3 O10 85.9(6) 3_565 3_565
O13 W3 O10 73.0(6) . 3_565
O14 W3 O10 86.1(6) . 3_565
O10 As1 O10 98.5(7) 2_665 .
O10 As1 O10 98.5(7) 2_665 3_565
O10 As1 O10 98.5(7) . 3_565
O7 Mn1 O7 89.6(9) 10_556 .
O7 Mn1 O8 156.6(7) 10_556 .
O7 Mn1 O8 86.1(6) . .
O7 Mn1 O8 86.1(6) 10_556 10_556
O7 Mn1 O8 156.6(7) . 10_556
O8 Mn1 O8 88.7(9) . 10_556
O7 Mn1 N1 104.3(9) 10_556 .
O7 Mn1 N1 104.3(9) . .
O8 Mn1 N1 99.0(9) . .
O8 Mn1 N1 99.0(9) 10_556 .
O7 Mn1 Na1 124.4(5) 10_556 3_565
O7 Mn1 Na1 124.4(5) . 3_565
O8 Mn1 Na1 44.5(4) . 3_565
O8 Mn1 Na1 44.5(4) 10_556 3_565
N1 Mn1 Na1 106.9(11) . 3_565
C2 N1 C2 122(3) 10_556 .
C2 N1 Mn1 119.1(14) 10_556 .
C2 N1 Mn1 119.1(14) . .
N2 C2 N1 98.2(18) . .
N2 C2 H2 130.9 . .
N1 C2 H2 130.9 . .
C2 N2 N2 110.8(15) . 10_556
C2 N2 H2A 124.5 . .
N2 N2 H2A 124.7 10_556 .
As1 O10 W2 117.7(7) . 2_665
As1 O10 W1 119.2(7) . .
W2 O10 W1 93.1(6) 2_665 .
As1 O10 W3 132.9(8) . 2_665
W2 O10 W3 92.3(5) 2_665 2_665
W1 O10 W3 92.3(5) . 2_665
W2 O6 W1 119.7(7) 2_665 .
W2 O8 Mn1 141.0(9) . .
W2 O8 Na1 119.2(8) . 3_565
Mn1 O8 Na1 97.5(6) . 3_565
W3 O15 W1 122.6(8) . 3_565
W3 O13 W2 121.1(8) . .
W2 O11 W1 147.2(9) . .
W3 O14 W3 152.6(10) 2_665 .
W1 O7 Mn1 142.3(9) . .
W1 O7 Na1 119.8(8) . .
Mn1 O7 Na1 96.7(7) . .
W3 O4 Na2 106.1(9) . .
O5 Na1 O8 121.7(12) . 2_665
O5 Na1 O8 121.7(12) . 11_666
O8 Na1 O8 75.7(8) 2_665 11_666
O5 Na1 O7 110.1(13) . 10_556
O8 Na1 O7 128.0(8) 2_665 10_556
O8 Na1 O7 82.2(6) 11_666 10_556
O5 Na1 O7 110.1(13) . .
O8 Na1 O7 82.2(6) 2_665 .
O8 Na1 O7 128.0(8) 11_666 .
O7 Na1 O7 75.5(8) 10_556 .
O5 Na1 Mn1 135.0(16) . 2_665
O8 Na1 Mn1 38.0(4) 2_665 2_665
O8 Na1 Mn1 38.0(4) 11_666 2_665
O7 Na1 Mn1 105.1(5) 10_556 2_665
O7 Na1 Mn1 105.1(5) . 2_665
O5 Na1 W2 101.7(7) . 2_665
O8 Na1 W2 25.6(4) 2_665 2_665
O8 Na1 W2 99.9(5) 11_666 2_665
O7 Na1 W2 141.1(6) 10_556 2_665
O7 Na1 W2 72.9(4) . 2_665
Mn1 Na1 W2 63.06(18) 2_665 2_665
O5 Na1 W2 101.7(7) . 11_666
O8 Na1 W2 99.9(5) 2_665 11_666
O8 Na1 W2 25.6(4) 11_666 11_666
O7 Na1 W2 72.9(4) 10_556 11_666
O7 Na1 W2 141.1(6) . 11_666
Mn1 Na1 W2 63.06(18) 2_665 11_666
W2 Na1 W2 122.3(3) 2_665 11_666
O5 Na1 W1 94.8(8) . 10_556
O8 Na1 W1 140.9(6) 2_665 10_556
O8 Na1 W1 72.8(4) 11_666 10_556
O7 Na1 W1 25.1(4) 10_556 10_556
O7 Na1 W1 99.4(5) . 10_556
Mn1 Na1 W1 106.3(2) 2_665 10_556
W2 Na1 W1 163.4(4) 2_665 10_556
W2 Na1 W1 55.24(4) 11_666 10_556
O5 Na1 H5A 15.9 . .
O8 Na1 H5A 114.4 2_665 .
O8 Na1 H5A 136.2 11_666 .
O7 Na1 H5A 114.2 10_556 .
O7 Na1 H5A 95.8 . .
Mn1 Na1 H5A 139.1 2_665 .
W2 Na1 H5A 91.2 2_665 .
W2 Na1 H5A 117.5 11_666 .
W1 Na1 H5A 104.4 10_556 .
O5 Na1 H5B 17.9 . .
O8 Na1 H5B 124.3 2_665 .
O8 Na1 H5B 104.1 11_666 .
O7 Na1 H5B 106.5 10_556 .
O7 Na1 H5B 127.1 . .
Mn1 Na1 H5B 123.9 2_665 .
W2 Na1 H5B 110.4 2_665 .
W2 Na1 H5B 83.8 11_666 .
W1 Na1 H5B 86.0 10_556 .
H5A Na1 H5B 33.7 . .
H1WA O1W H1WB 120.0 . .
Na2 O3W H3WA 47.9 . .
Na2 O3W H3WB 146.9 . .
H3WA O3W H3WB 120.0 . .
H2WA O2W H2WB 120.0 . .
O3W Na2 O4 158.7(8) . .
O3W Na2 Na2 142.6(8) . 3_565
O4 Na2 Na2 52.5(4) . 3_565
O3W Na2 Na2 99.8(7) . 2_665
O4 Na2 Na2 101.5(4) . 2_665
Na2 Na2 Na2 59.999(2) 3_565 2_665
O3W Na2 H3WA 15.3 . .
O4 Na2 H3WA 144.8 . .
Na2 Na2 H3WA 141.2 3_565 .
Na2 Na2 H3WA 112.5 2_665 .
Na1 O5 H5A 123.9 . .
Na1 O5 H5B 115.5 . .
H5A O5 H5B 120.0 . .

loop_
_geom_bond_atom_site_label_1
_geom_bond_atom_site_label_2
_geom_bond_distance
_geom_bond_site_symmetry_2
W1 O9 1.726(16) .
W1 O7 1.782(17) .
W1 O11 1.929(14) .
W1 O6 1.954(14) .
W1 O15 2.006(15) 2_665
W1 O10 2.325(15) .
W2 O12 1.729(16) .
W2 O8 1.790(15) .
W2 O11 1.906(14) .
W2 O6 1.940(15) 3_565
W2 O13 2.008(15) .
W2 O10 2.315(15) 3_565
W2 Na1 3.620(6) 3_565
W3 O4 1.720(17) .
W3 O15 1.888(16) .
W3 O14 1.888(17) 3_565
W3 O13 1.907(17) .
W3 O14 1.945(17) .
W3 O10 2.411(15) 3_565
As1 O10 1.798(16) 2_665
As1 O10 1.798(16) .
As1 O10 1.798(16) 3_565
Mn1 O7 2.098(16) 10_556
Mn1 O7 2.098(16) .
Mn1 O8 2.100(16) .
Mn1 O8 2.100(16) 10_556
Mn1 N1 2.31(3) .
Mn1 Na1 3.383(13) 3_565
N1 C2 1.289(18) 10_556
N1 C2 1.289(18) .
C2 N2 1.279(19) .
C2 H2 0.9300 .
N2 N2 1.34(7) 10_556
N2 H2A 0.8600 .
O10 W2 2.315(15) 2_665
O10 W3 2.411(15) 2_665
O6 W2 1.940(14) 2_665
O8 Na1 2.392(19) 3_565
O15 W1 2.006(15) 3_565
O14 W3 1.888(17) 2_665
O7 Na1 2.415(18) .
O4 Na2 3.00(2) .
Na1 O5 2.01(6) .
Na1 O8 2.392(19) 2_665
Na1 O8 2.392(19) 11_666
Na1 O7 2.415(18) 10_556
Na1 Mn1 3.383(13) 2_665
Na1 W2 3.620(6) 2_665
Na1 W2 3.620(6) 11_666
Na1 W1 3.644(6) 10_556
Na1 H5A 2.5808 .
Na1 H5B 2.4948 .
O1W H1WA 0.8502 .
O1W H1WB 0.8497 .
O3W Na2 2.88(4) .
O3W H3WA 0.8500 .
O3W H3WB 0.8500 .
O2W H2WA 0.8498 .
O2W H2WB 0.8501 .
Na2 Na2 3.735(15) 3_565
Na2 Na2 3.735(15) 2_665
Na2 H3WA 2.3901 .
O5 H5A 0.8500 .
O5 H5B 0.8500 .

loop_
_geom_hbond_atom_site_label_D
_geom_hbond_atom_site_label_H
_geom_hbond_atom_site_label_A
_geom_hbond_distance_DH
_geom_hbond_distance_HA
_geom_hbond_distance_DA
_geom_hbond_angle_DHA
_geom_hbond_site_symmetry_A
O2W H2WA O1W 0.85 2.39 2.59(7) 93.9 1_445
O3W H3WB O13 0.85 1.99 2.66(4) 134.8 7_566
O3W H3WB O14 0.85 1.93 2.61(4) 136.4 7_566
O3W H3WA O15 0.85 2.10 2.66(4) 122.6 8_456
O5 H5A O2W 0.85 2.61 3.28(7) 137.0 2
O1W H1WA O2W 0.85 2.05 2.59(7) 120.4 3_665
N2 H2A O9 0.86 2.40 3.15(4) 147.1 2_565
O5 H5A O6 0.85 3.16 3.42(3) 100.7 .

loop_
_platon_squeeze_void_nr
_platon_squeeze_void_average_x
_platon_squeeze_void_average_y
_platon_squeeze_void_average_z
_platon_squeeze_void_volume
_platon_squeeze_void_count_electrons
1 0.000 0.000 0.000 10.3 2.8
2 -0.002 0.790 0.250 13.2 6.6
3 0.000 0.000 0.500 10.3 3.1
4 0.002 0.210 0.750 13.2 5.6
5 0.333 0.667 0.532 166.6 56.3
6 0.333 0.667 0.968 167.1 57.1
7 0.209 0.207 0.250 13.1 6.4
8 0.207 -0.002 0.750 13.1 5.6
9 0.667 0.333 0.032 166.6 57.8
10 0.667 0.333 0.468 167.1 55.5
11 0.333 0.667 0.657 23.1 2.3
12 0.333 0.667 0.843 22.3 3.6
13 0.667 0.333 0.157 23.1 4.6
14 0.667 0.333 0.343 22.3 5.9
15 0.792 0.002 0.250 13.2 6.4
16 0.790 0.792 0.750 13.1 5.7
